data_4021562
loop_
_publ_author_name
'Jodi T. Williams'
'Perdip S. Bahia'
'Benson M. Kariuki'
'Neil Spencer'
'Douglas Philp'
'John S. Snaith'

_publ_contact_author
;
J.S. Snaith,
School of Chemistry,
University of Birmingham,
Edgbaston, Birmingham, B15 2TT, UK
;
_publ_contact_author_email j.s.snaith@bham.ac.uk
_publ_section_title
;
 Synthesis of 3,4-Disubstituted Piperidines by Carbonyl Ene and
 Prins Cyclizations: Switching between Kinetic and Thermodynamic
 Control with Br\/onsted and Lewis Acid Catalysts
;
_journal_name_full 'Journal of Organic Chemistry'
_journal_page_first 2460
_journal_page_last 2471
_journal_paper_doi 10.1021/jo052532+
_journal_volume 71
_journal_year 2006
_chemical_formula_moiety 'C15 H21 N O3 S'
_chemical_formula_sum 'C15 H21 N O3 S'
_chemical_formula_weight 295.39
_chemical_name_systematic
;
 ?
;
_space_group_IT_number 14
_symmetry_cell_setting monoclinic
_symmetry_space_group_name_Hall '-P 2ybc'
_symmetry_space_group_name_H-M 'P 1 21/c 1'
_atom_sites_solution_hydrogens geom
_atom_sites_solution_primary direct
_atom_sites_solution_secondary difmap
_audit_creation_method SHELXL-97
_cell_angle_alpha 90.00
_cell_angle_beta 99.50(5)
_cell_angle_gamma 90.00
_cell_formula_units_Z 4
_cell_length_a 12.314(9)
_cell_length_b 5.395(4)
_cell_length_c 23.491(9)
_cell_measurement_reflns_used 1742
_cell_measurement_temperature 296(2)
_cell_measurement_theta_max 25.35
_cell_measurement_theta_min 2.62
_cell_volume 1539.1(17)
_computing_cell_refinement 'MSC software'
_computing_data_collection 'MSC software'
_computing_data_reduction 'MSC software'
_computing_structure_refinement SHELXL97
_computing_structure_solution SHELXS86
_diffrn_ambient_temperature 296(2)
_diffrn_measured_fraction_theta_full 0.840
_diffrn_measured_fraction_theta_max 0.840
_diffrn_measurement_device_type 'Rigaku R-axis IIc image plate'
_diffrn_measurement_method 'Image plate slices'
_diffrn_radiation_monochromator graphite
_diffrn_radiation_source 'Rotating anode'
_diffrn_radiation_type MoK\a
_diffrn_radiation_wavelength 0.71069
_diffrn_reflns_av_R_equivalents 0.0661
_diffrn_reflns_av_sigmaI/netI 0.0992
_diffrn_reflns_limit_h_max 14
_diffrn_reflns_limit_h_min -14
_diffrn_reflns_limit_k_max 6
_diffrn_reflns_limit_k_min -6
_diffrn_reflns_limit_l_max 28
_diffrn_reflns_limit_l_min -25
_diffrn_reflns_number 4869
_diffrn_reflns_theta_full 25.35
_diffrn_reflns_theta_max 25.35
_diffrn_reflns_theta_min 2.62
_exptl_absorpt_coefficient_mu 0.217
_exptl_absorpt_correction_T_max 0.9682
_exptl_absorpt_correction_T_min 0.8993
_exptl_absorpt_correction_type none
_exptl_crystal_colour clear
_exptl_crystal_density_diffrn 1.275
_exptl_crystal_density_method 'not measured'
_exptl_crystal_description needle
_exptl_crystal_F_000 632
_exptl_crystal_size_max 0.50
_exptl_crystal_size_mid 0.15
_exptl_crystal_size_min 0.15
_refine_diff_density_max 0.289
_refine_diff_density_min -0.325
_refine_diff_density_rms 0.062
_refine_ls_extinction_coef 0.023(7)
_refine_ls_extinction_expression Fc^*^=kFc[1+0.001xFc^2^\l^3^/sin(2\q)]^-1/4^
_refine_ls_extinction_method SHELXL
_refine_ls_goodness_of_fit_ref 0.995
_refine_ls_hydrogen_treatment mixed
_refine_ls_matrix_type full
_refine_ls_number_parameters 185
_refine_ls_number_reflns 2375
_refine_ls_number_restraints 0
_refine_ls_restrained_S_all 0.995
_refine_ls_R_factor_all 0.0861
_refine_ls_R_factor_gt 0.0660
_refine_ls_shift/su_max 0.001
_refine_ls_shift/su_mean 0.000
_refine_ls_structure_factor_coef Fsqd
_refine_ls_weighting_details 'calc w=1/[\s^2^(Fo^2^)+(0.1003P)^2^+0.0000P] where P=(Fo^2^+2Fc^2^)/3'
_refine_ls_weighting_scheme calc
_refine_ls_wR_factor_gt 0.1716
_refine_ls_wR_factor_ref 0.1896
_reflns_number_gt 1742
_reflns_number_total 2375
_reflns_threshold_expression >2sigma(I)
_cod_data_source_file jo052532+si20051208_100342.cif
_cod_depositor_comments
;
The following automatic conversions were performed:
'_symmetry_cell_setting' value 'Monoclinic' changed to 'monoclinic'
according to '/home/saulius/struct/CIF-dictionaries/cif_core.dic'
dictionary named 'cif_core.dic' version 2.4.1 from 2010-06-29.

Automatic conversion script
Id: cif_fix_enum 1527 2010-12-29 10:47:43Z saulius 
;
_cod_original_sg_symbol_H-M 'P 21/c'
_cod_database_code 4021562

loop_
_symmetry_equiv_pos_as_xyz
'x, y, z'
'-x, y+1/2, -z+1/2'
'-x, -y, -z'
'x, -y-1/2, z-1/2'

loop_
_atom_site_label
_atom_site_type_symbol
_atom_site_fract_x
_atom_site_fract_y
_atom_site_fract_z
_atom_site_U_iso_or_equiv
_atom_site_adp_type
_atom_site_occupancy
_atom_site_symmetry_multiplicity
_atom_site_calc_flag
_atom_site_refinement_flags
S1 S 0.43614(6) -0.00046(13) 0.85533(3) 0.0705(4) Uani 1 1 d .
O1 O 0.40869(17) -0.1464(4) 0.90199(9) 0.0868(7) Uani 1 1 d .
O2 O 0.47036(17) -0.1168(4) 0.80642(9) 0.0861(7) Uani 1 1 d .
O3 O 0.04112(18) 0.5564(4) 0.76385(10) 0.0935(7) Uani 1 1 d .
H13 H 0.0090 0.4265 0.7538 0.112 Uiso 1 1 calc R
N1 N 0.32528(17) 0.1583(4) 0.83021(9) 0.0655(6) Uani 1 1 d .
C1 C 0.5389(2) 0.2130(5) 0.88378(11) 0.0652(7) Uani 1 1 d .
C2 C 0.6030(2) 0.3244(6) 0.84764(12) 0.0777(9) Uani 1 1 d .
H2 H 0.5952 0.2804 0.8089 0.093 Uiso 1 1 calc R
C3 C 0.6786(3) 0.5020(6) 0.87042(14) 0.0819(10) Uani 1 1 d .
H3 H 0.7217 0.5773 0.8464 0.098 Uiso 1 1 calc R
C4 C 0.6922(3) 0.5714(7) 0.92752(13) 0.0797(8) Uani 1 1 d .
C5 C 0.6288(3) 0.4549(6) 0.96268(13) 0.0822(9) Uani 1 1 d .
H5 H 0.6379 0.4980 1.0015 0.099 Uiso 1 1 calc R
C6 C 0.5525(2) 0.2770(6) 0.94203(12) 0.0765(8) Uani 1 1 d .
H6 H 0.5107 0.2005 0.9665 0.092 Uiso 1 1 calc R
C7 C 0.7724(3) 0.7770(7) 0.95074(17) 0.1085(12) Uani 1 1 d .
H7A H 0.7996 0.8556 0.9192 0.130 Uiso 1 1 calc R
H7B H 0.8329 0.7075 0.9769 0.130 Uiso 1 1 calc R
H7C H 0.7353 0.8973 0.9707 0.130 Uiso 1 1 calc R
C8 C 0.2685(2) 0.2820(5) 0.87301(11) 0.0681(7) Uani 1 1 d .
H8A H 0.3062 0.4349 0.8859 0.082 Uiso 1 1 calc R
H8B H 0.2691 0.1754 0.9063 0.082 Uiso 1 1 calc R
C9 C 0.1500(2) 0.3378(5) 0.84532(11) 0.0701(8) Uani 1 1 d .
H9 H 0.1154 0.1801 0.8319 0.084 Uiso 1 1 calc R
C10 C 0.1506(2) 0.5027(5) 0.79212(13) 0.0746(9) Uani 1 1 d .
H10 H 0.1861 0.6599 0.8052 0.090 Uiso 1 1 calc R
C11 C 0.2174(2) 0.3833(6) 0.75051(12) 0.0774(9) Uani 1 1 d .
H11A H 0.1804 0.2337 0.7347 0.093 Uiso 1 1 calc R
H11B H 0.2213 0.4962 0.7188 0.093 Uiso 1 1 calc R
C12 C 0.3328(2) 0.3191(5) 0.77958(11) 0.0718(8) Uani 1 1 d .
H12A H 0.3715 0.2327 0.7527 0.086 Uiso 1 1 calc R
H12B H 0.3732 0.4692 0.7920 0.086 Uiso 1 1 calc R
C13 C 0.0839(3) 0.4472(7) 0.88863(14) 0.0833(9) Uani 1 1 d .
C14 C 0.1181(3) 0.6629(8) 0.91881(17) 0.1120(13) Uani 1 1 d .
H14A H 0.0776 0.7260 0.9456 0.134 Uiso 1 1 calc R
H14B H 0.1815 0.7440 0.9122 0.134 Uiso 1 1 calc R
C15 C -0.0118(3) 0.3185(9) 0.8974(2) 0.1260(15) Uani 1 1 d .
H15A H 0.0067 0.1494 0.9074 0.151 Uiso 1 1 calc R
H15B H -0.0651 0.3230 0.8626 0.151 Uiso 1 1 calc R
H15C H -0.0421 0.3956 0.9281 0.151 Uiso 1 1 calc R

loop_
_atom_site_aniso_label
_atom_site_aniso_U_11
_atom_site_aniso_U_22
_atom_site_aniso_U_33
_atom_site_aniso_U_23
_atom_site_aniso_U_13
_atom_site_aniso_U_12
S1 0.0682(6) 0.0600(6) 0.0834(6) 0.0004(3) 0.0128(4) 0.0042(3)
O1 0.0793(15) 0.0758(15) 0.1060(15) 0.0230(11) 0.0174(12) 0.0044(11)
O2 0.0890(15) 0.0740(15) 0.0973(14) -0.0187(11) 0.0210(11) 0.0060(12)
O3 0.0723(15) 0.0906(16) 0.1087(16) 0.0093(14) -0.0111(12) 0.0102(12)
N1 0.0598(14) 0.0661(15) 0.0709(13) -0.0001(10) 0.0119(10) 0.0028(11)
C1 0.0601(16) 0.0639(17) 0.0708(16) 0.0021(12) 0.0078(12) 0.0068(13)
C2 0.078(2) 0.090(2) 0.0661(16) 0.0058(14) 0.0143(15) -0.0004(17)
C3 0.070(2) 0.090(3) 0.085(2) 0.0141(16) 0.0105(15) -0.0124(16)
C4 0.069(2) 0.078(2) 0.087(2) 0.0018(17) -0.0012(16) 0.0066(17)
C5 0.078(2) 0.092(2) 0.0739(17) -0.0114(16) 0.0067(15) 0.0057(18)
C6 0.074(2) 0.088(2) 0.0696(17) 0.0022(15) 0.0166(14) 0.0046(17)
C7 0.087(3) 0.093(3) 0.137(3) -0.008(2) -0.004(2) -0.004(2)
C8 0.0668(18) 0.0709(18) 0.0658(15) 0.0014(13) 0.0088(13) 0.0008(14)
C9 0.0610(18) 0.0693(19) 0.0794(17) -0.0010(13) 0.0095(14) 0.0028(14)
C10 0.0615(19) 0.075(2) 0.0829(18) 0.0067(14) -0.0005(14) 0.0042(14)
C11 0.073(2) 0.086(2) 0.0719(16) 0.0053(15) 0.0057(15) -0.0024(17)
C12 0.0713(19) 0.0750(19) 0.0690(15) 0.0038(13) 0.0113(13) -0.0036(16)
C13 0.070(2) 0.091(2) 0.0901(19) 0.0039(18) 0.0169(16) 0.0159(18)
C14 0.116(3) 0.103(3) 0.125(3) -0.022(2) 0.043(2) 0.008(2)
C15 0.098(3) 0.131(4) 0.158(4) -0.015(3) 0.050(3) 0.006(3)

loop_
_atom_type_symbol
_atom_type_description
_atom_type_scat_dispersion_real
_atom_type_scat_dispersion_imag
_atom_type_scat_source
C C 0.0033 0.0016 'International Tables Vol C Tables 4.2.6.8 and 6.1.1.4'
H H 0.0000 0.0000 'International Tables Vol C Tables 4.2.6.8 and 6.1.1.4'
N N 0.0061 0.0033 'International Tables Vol C Tables 4.2.6.8 and 6.1.1.4'
O O 0.0106 0.0060 'International Tables Vol C Tables 4.2.6.8 and 6.1.1.4'
S S 0.1246 0.1234 'International Tables Vol C Tables 4.2.6.8 and 6.1.1.4'

loop_
_geom_angle_atom_site_label_1
_geom_angle_atom_site_label_2
_geom_angle_atom_site_label_3
_geom_angle
O2 S1 O1 120.66(15)
O2 S1 N1 106.17(13)
O1 S1 N1 105.97(12)
O2 S1 C1 107.64(13)
O1 S1 C1 108.33(14)
N1 S1 C1 107.41(14)
C8 N1 C12 112.4(2)
C8 N1 S1 116.86(18)
C12 N1 S1 115.78(17)
C2 C1 C6 120.3(3)
C2 C1 S1 119.8(2)
C6 C1 S1 119.8(2)
C3 C2 C1 118.6(3)
C4 C3 C2 122.2(3)
C3 C4 C5 118.1(3)
C3 C4 C7 120.9(3)
C5 C4 C7 121.0(3)
C6 C5 C4 121.9(3)
C5 C6 C1 119.0(3)
N1 C8 C9 109.0(2)
C13 C9 C8 111.7(2)
C13 C9 C10 113.2(3)
C8 C9 C10 109.2(2)
O3 C10 C11 110.8(2)
O3 C10 C9 111.4(2)
C11 C10 C9 110.7(2)
C12 C11 C10 112.0(2)
N1 C12 C11 108.5(2)
C14 C13 C15 121.8(3)
C14 C13 C9 121.0(3)
C15 C13 C9 117.2(3)

loop_
_geom_bond_atom_site_label_1
_geom_bond_atom_site_label_2
_geom_bond_distance
S1 O2 1.432(2)
S1 O1 1.434(2)
S1 N1 1.637(2)
S1 C1 1.760(3)
O3 C10 1.431(3)
N1 C8 1.475(3)
N1 C12 1.487(3)
C1 C2 1.388(4)
C1 C6 1.394(4)
C2 C3 1.381(4)
C3 C4 1.376(4)
C4 C5 1.378(4)
C4 C7 1.525(5)
C5 C6 1.374(4)
C8 C9 1.526(4)
C9 C13 1.522(4)
C9 C10 1.535(4)
C10 C11 1.521(4)
C11 C12 1.512(4)
C13 C14 1.391(5)
C13 C15 1.412(5)
